data_7125999
loop_
_publ_author_name
'Li, Xingjun'
'Wang, Jiang'
'Xie, Xiong'
'Dai, Wenhao'
'Han, Xu'
'Chen, Kaixian'
'Liu, Hong'

_publ_section_title
;
 Ir(iii)-Catalyzed direct C-H functionalization of N-phenylacetamide with
 \a-diazo quinones: a novel strategy for producing
 2-hydroxy-2'-amino-1,2'-biaryl scaffolds.
;
_journal_issue 23
_journal_name_full 'Chemical communications (Cambridge, England)'
_journal_page_first 3441
_journal_page_last 3444
_journal_paper_doi 10.1039/c9cc08297b
_journal_volume 56
_journal_year 2020
_chemical_formula_moiety 'C20 H14 Br N O3'
_chemical_formula_sum 'C20 H14 Br N O3'
_chemical_formula_weight 396.23
_space_group_crystal_system orthorhombic
_space_group_IT_number 19
_space_group_name_Hall 'P 2ac 2ab'
_space_group_name_H-M_alt 'P 21 21 21'
_atom_sites_solution_hydrogens geom
_atom_sites_solution_primary dual
_audit_block_doi 10.5517/ccdc.csd.cc248w2d
_audit_creation_date 2019-12-27
_audit_creation_method
;
Olex2 1.2
(compiled 2018.05.29 svn.r3508 for OlexSys, GUI svn.r5506)
;
_audit_update_record
;
2019-12-30 deposited with the CCDC.	2020-02-11 downloaded from the CCDC.
;
_cell_angle_alpha 90
_cell_angle_beta 90
_cell_angle_gamma 90
_cell_formula_units_Z 4
_cell_length_a 4.2743(5)
_cell_length_b 15.4368(16)
_cell_length_c 24.939(3)
_cell_measurement_reflns_used 2045
_cell_measurement_temperature 170
_cell_measurement_theta_max 24.512
_cell_measurement_theta_min 2.370
_cell_volume 1645.5(3)
_computing_cell_refinement 'SAINT V8.38A (?, 2016)'
_computing_data_reduction 'SAINT V8.38A (?, 2016)'
_computing_molecular_graphics 'Olex2 (Dolomanov et al., 2009)'
_computing_publication_material 'Olex2 (Dolomanov et al., 2009)'
_computing_structure_refinement 'ShelXL (Sheldrick, 2015)'
_computing_structure_solution 'ShelXT (Sheldrick, 2015)'
_diffrn_ambient_temperature 170.0
_diffrn_measured_fraction_theta_full 0.996
_diffrn_measured_fraction_theta_max 0.988
_diffrn_measurement_device_type 'D8 VENTURE'
_diffrn_measurement_method '\f and \w scans'
_diffrn_radiation_type MoK\a
_diffrn_radiation_wavelength 0.71073
_diffrn_reflns_av_R_equivalents 0.0614
_diffrn_reflns_av_unetI/netI 0.1007
_diffrn_reflns_Laue_measured_fraction_full 0.996
_diffrn_reflns_Laue_measured_fraction_max 0.988
_diffrn_reflns_limit_h_max 5
_diffrn_reflns_limit_h_min -4
_diffrn_reflns_limit_k_max 19
_diffrn_reflns_limit_k_min -17
_diffrn_reflns_limit_l_max 30
_diffrn_reflns_limit_l_min -22
_diffrn_reflns_number 7712
_diffrn_reflns_point_group_measured_fraction_full 0.987
_diffrn_reflns_point_group_measured_fraction_max 0.974
_diffrn_reflns_theta_full 25.242
_diffrn_reflns_theta_max 26.506
_diffrn_reflns_theta_min 2.639
_diffrn_standards_number 0
_exptl_absorpt_coefficient_mu 2.517
_exptl_absorpt_correction_T_max 0.7454
_exptl_absorpt_correction_T_min 0.4853
_exptl_absorpt_correction_type multi-scan
_exptl_absorpt_process_details
'SADABS-2016/2 (Bruker,2016/2) was used for absorption correction. wR2(int) was 0.1429 before and 0.0772 after correction. The Ratio of minimum to maximum transmission is 0.6511. The \l/2 correction factor is Not present.'
_exptl_crystal_colour colourless
_exptl_crystal_colour_primary colourless
_exptl_crystal_density_diffrn 1.599
_exptl_crystal_description needle
_exptl_crystal_F_000 800
_exptl_crystal_size_max 0.15
_exptl_crystal_size_mid 0.03
_exptl_crystal_size_min 0.02
_refine_diff_density_max 0.405
_refine_diff_density_min -0.631
_refine_diff_density_rms 0.100
_refine_ls_abs_structure_details
;
 Flack x determined using 668 quotients [(I+)-(I-)]/[(I+)+(I-)]
 (Parsons, Flack and Wagner, Acta Cryst. B69 (2013) 249-259).
;
_refine_ls_abs_structure_Flack 0.194(12)
_refine_ls_extinction_method none
_refine_ls_goodness_of_fit_ref 0.997
_refine_ls_hydrogen_treatment constr
_refine_ls_matrix_type full
_refine_ls_number_parameters 228
_refine_ls_number_reflns 3328
_refine_ls_number_restraints 0
_refine_ls_restrained_S_all 0.997
_refine_ls_R_factor_all 0.0980
_refine_ls_R_factor_gt 0.0513
_refine_ls_shift/su_max 0.000
_refine_ls_shift/su_mean 0.000
_refine_ls_structure_factor_coef Fsqd
_refine_ls_weighting_details 'w=1/[\s^2^(Fo^2^)+(0.0487P)^2^+0.2479P] where P=(Fo^2^+2Fc^2^)/3'
_refine_ls_weighting_scheme calc
_refine_ls_wR_factor_gt 0.0967
_refine_ls_wR_factor_ref 0.1169
_reflns_Friedel_coverage 0.650
_reflns_Friedel_fraction_full 0.975
_reflns_Friedel_fraction_max 0.952
_reflns_number_gt 2289
_reflns_number_total 3328
_reflns_threshold_expression 'I > 2\s(I)'
_cod_data_source_file c9cc08297b2.cif
_cod_data_source_block 220191293lxj_0m
_cod_depositor_comments 'Adding full bibliography for 7125998--7126001.cif.'
_cod_database_code 7125999
_shelx_shelxl_version_number 2018/3
_shelx_space_group_comment
;
The symmetry employed for this shelxl refinement is uniquely defined
by the following loop, which should always be used as a source of
symmetry information in preference to the above space-group names.
They are only intended as comments.
;
_shelx_estimated_absorpt_t_max 0.951
_shelx_estimated_absorpt_t_min 0.704
_olex2_refinement_description
;
1. Fixed Uiso
 At 1.2 times of:
  All C(H) groups, All N(H) groups
 At 1.5 times of:
  All C(H,H,H) groups, All O(H) groups
2.a Aromatic/amide H refined with riding coordinates:
 N1(H1A), C17(H17), C19(H19), C11(H11), C20(H20), C12(H12), C5(H5), C4(H4),
 C3(H3), C2(H2)
2.b Idealised Me refined as rotating group:
 C13(H13A,H13B,H13C)
2.c Idealised tetrahedral OH refined as rotating group:
 O1(H1)
;
_olex2_submission_special_instructions 'No special instructions were received'

loop_
_space_group_symop_operation_xyz
'x, y, z'
'-x+1/2, -y, z+1/2'
'-x, y+1/2, -z+1/2'
'x+1/2, -y+1/2, -z'

loop_
_atom_site_label
_atom_site_type_symbol
_atom_site_fract_x
_atom_site_fract_y
_atom_site_fract_z
_atom_site_U_iso_or_equiv
_atom_site_adp_type
_atom_site_occupancy
_atom_site_site_symmetry_order
_atom_site_calc_flag
_atom_site_refinement_flags_posn
_atom_site_refinement_flags_adp
_atom_site_refinement_flags_occupancy
_atom_site_disorder_assembly
_atom_site_disorder_group
Br1 Br 0.5354(2) 0.01814(5) 0.67719(3) 0.0368(3) Uani 1 1 d . . . . .
O3 O 0.3930(13) 0.5933(3) 0.5734(2) 0.0266(13) Uani 1 1 d . . . . .
O1 O -0.0278(14) 0.2776(3) 0.5844(2) 0.0288(12) Uani 1 1 d . . . . .
H1 H -0.018341 0.242086 0.558901 0.043 Uiso 1 1 calc GR . . . .
O2 O 0.5291(15) 0.3403(3) 0.4927(2) 0.0365(14) Uani 1 1 d . . . . .
N1 N 0.4814(17) 0.4056(3) 0.5718(2) 0.0249(14) Uani 1 1 d . . . . .
H1A H 0.660143 0.382247 0.581692 0.030 Uiso 1 1 calc R . . . .
C18 C 0.4122(15) 0.1363(4) 0.6736(3) 0.0221(16) Uani 1 1 d . . . . .
C9 C 0.3098(18) 0.4499(5) 0.6120(3) 0.0228(18) Uani 1 1 d . . . . .
C17 C 0.2349(17) 0.1628(4) 0.6305(3) 0.0214(17) Uani 1 1 d . . . . .
H17 H 0.166324 0.122046 0.604465 0.026 Uiso 1 1 calc R . . . .
C8 C 0.2721(17) 0.5384(5) 0.6125(3) 0.0231(18) Uani 1 1 d . . . . .
C19 C 0.513(2) 0.1940(4) 0.7125(3) 0.0263(16) Uani 1 1 d . . . . .
H19 H 0.633311 0.174684 0.742169 0.032 Uiso 1 1 calc R . . . .
C11 C 0.036(2) 0.4497(4) 0.6978(3) 0.0261(18) Uani 1 1 d . . . . .
H11 H -0.039449 0.418590 0.728077 0.031 Uiso 1 1 calc R . . . .
C7 C 0.107(2) 0.5840(5) 0.6522(3) 0.026(2) Uani 1 1 d . . . . .
C20 C 0.4329(19) 0.2799(4) 0.7070(3) 0.0267(18) Uani 1 1 d . . . . .
H20 H 0.498349 0.319882 0.733734 0.032 Uiso 1 1 calc R . . . .
C16 C 0.1579(16) 0.2495(5) 0.6255(3) 0.0238(18) Uani 1 1 d . . . . .
C10 C 0.1940(17) 0.4044(4) 0.6573(3) 0.0221(19) Uani 1 1 d . . . . .
C15 C 0.2586(16) 0.3102(4) 0.6635(3) 0.0203(18) Uani 1 1 d . . . . .
C12 C -0.0143(19) 0.5384(4) 0.6952(3) 0.0261(17) Uani 1 1 d . . . . .
H12 H -0.129874 0.567274 0.722345 0.031 Uiso 1 1 calc R . . . .
C14 C 0.3974(18) 0.3956(5) 0.5196(3) 0.028(2) Uani 1 1 d . . . . .
C1 C 0.3048(19) 0.6757(5) 0.5897(3) 0.0287(19) Uani 1 1 d . . . . .
C5 C 0.023(2) 0.7523(5) 0.6582(3) 0.038(2) Uani 1 1 d . . . . .
H5 H -0.094467 0.752861 0.690498 0.045 Uiso 1 1 calc R . . . .
C6 C 0.1280(19) 0.6748(5) 0.6367(4) 0.034(2) Uani 1 1 d . . . . .
C4 C 0.091(2) 0.8282(5) 0.6320(4) 0.043(2) Uani 1 1 d . . . . .
H4 H 0.015921 0.881497 0.645990 0.051 Uiso 1 1 calc R . . . .
C3 C 0.271(2) 0.8283(6) 0.5846(4) 0.044(2) Uani 1 1 d . . . . .
H3 H 0.318841 0.881679 0.567509 0.052 Uiso 1 1 calc R . . . .
C2 C 0.380(2) 0.7512(5) 0.5624(4) 0.036(2) Uani 1 1 d . . . . .
H2 H 0.500240 0.750312 0.530357 0.043 Uiso 1 1 calc R . . . .
C13 C 0.163(2) 0.4555(5) 0.4959(3) 0.038(2) Uani 1 1 d . . . . .
H13A H 0.268637 0.508045 0.483243 0.057 Uiso 1 1 calc GR . . . .
H13B H 0.007509 0.470933 0.523081 0.057 Uiso 1 1 calc GR . . . .
H13C H 0.059091 0.426974 0.465643 0.057 Uiso 1 1 calc GR . . . .

loop_
_atom_site_aniso_label
_atom_site_aniso_U_11
_atom_site_aniso_U_22
_atom_site_aniso_U_33
_atom_site_aniso_U_23
_atom_site_aniso_U_13
_atom_site_aniso_U_12
Br1 0.0465(5) 0.0233(3) 0.0406(5) 0.0028(4) -0.0023(5) 0.0054(4)
O3 0.035(3) 0.020(3) 0.025(3) 0.001(2) 0.005(2) 0.003(2)
O1 0.037(3) 0.025(3) 0.024(3) -0.010(2) -0.010(3) 0.004(3)
O2 0.041(3) 0.037(3) 0.032(3) -0.016(2) 0.004(3) 0.005(3)
N1 0.029(4) 0.028(3) 0.018(4) -0.009(2) -0.003(4) -0.001(3)
C18 0.021(4) 0.022(3) 0.024(4) 0.005(3) 0.008(4) 0.004(3)
C9 0.027(4) 0.023(4) 0.019(5) -0.002(3) -0.002(3) -0.007(3)
C17 0.024(4) 0.022(4) 0.018(5) -0.002(3) 0.002(3) -0.001(3)
C8 0.026(4) 0.025(4) 0.018(5) -0.001(3) -0.001(3) 0.001(3)
C19 0.029(4) 0.028(4) 0.023(4) 0.005(3) -0.002(4) -0.002(4)
C11 0.035(4) 0.023(3) 0.020(4) -0.006(3) 0.008(4) -0.002(4)
C7 0.036(5) 0.024(4) 0.019(5) -0.005(3) -0.004(4) -0.001(4)
C20 0.033(4) 0.026(4) 0.020(4) -0.002(3) -0.003(4) -0.001(4)
C16 0.022(4) 0.028(4) 0.021(5) 0.002(4) -0.007(3) 0.003(3)
C10 0.024(4) 0.018(4) 0.024(5) 0.000(3) -0.001(3) 0.003(3)
C15 0.017(3) 0.017(4) 0.027(5) -0.001(3) 0.001(3) -0.005(3)
C12 0.028(4) 0.025(4) 0.026(4) -0.010(3) 0.007(4) 0.002(4)
C14 0.031(5) 0.031(4) 0.021(5) 0.000(4) 0.003(4) -0.005(4)
C1 0.033(4) 0.021(4) 0.032(5) -0.004(4) -0.007(4) 0.009(4)
C5 0.049(5) 0.028(4) 0.037(5) -0.007(3) 0.007(5) 0.001(5)
C6 0.040(5) 0.029(4) 0.032(6) -0.005(4) -0.001(4) 0.003(4)
C4 0.043(6) 0.026(4) 0.058(7) -0.004(4) -0.001(5) 0.004(4)
C3 0.049(6) 0.027(5) 0.054(7) 0.007(4) -0.013(5) -0.005(4)
C2 0.049(6) 0.022(4) 0.037(6) 0.004(4) -0.003(4) -0.001(4)
C13 0.041(5) 0.047(5) 0.026(5) -0.001(4) -0.007(4) -0.010(4)

loop_
_atom_type_symbol
_atom_type_description
_atom_type_scat_dispersion_real
_atom_type_scat_dispersion_imag
_atom_type_scat_source
C C 0.0033 0.0016 'International Tables Vol C Tables 4.2.6.8 and 6.1.1.4'
H H 0.0000 0.0000 'International Tables Vol C Tables 4.2.6.8 and 6.1.1.4'
Br Br -0.2901 2.4595 'International Tables Vol C Tables 4.2.6.8 and 6.1.1.4'
N N 0.0061 0.0033 'International Tables Vol C Tables 4.2.6.8 and 6.1.1.4'
O O 0.0106 0.0060 'International Tables Vol C Tables 4.2.6.8 and 6.1.1.4'

loop_
_geom_angle_atom_site_label_1
_geom_angle_atom_site_label_2
_geom_angle_atom_site_label_3
_geom_angle
_geom_angle_site_symmetry_1
_geom_angle_site_symmetry_3
_geom_angle_publ_flag
C1 O3 C8 104.6(6) . . ?
C16 O1 H1 109.5 . . ?
C9 N1 H1A 116.7 . . ?
C14 N1 H1A 116.7 . . ?
C14 N1 C9 126.5(7) . . ?
C17 C18 Br1 118.3(6) . . ?
C17 C18 C19 121.8(6) . . ?
C19 C18 Br1 119.8(6) . . ?
N1 C9 C10 120.3(6) . . ?
C8 C9 N1 123.1(7) . . ?
C8 C9 C10 116.3(7) . . ?
C18 C17 H17 120.4 . . ?
C18 C17 C16 119.2(7) . . ?
C16 C17 H17 120.4 . . ?
O3 C8 C7 112.0(6) . . ?
C9 C8 O3 123.7(7) . . ?
C9 C8 C7 124.3(7) . . ?
C18 C19 H19 120.9 . . ?
C20 C19 C18 118.2(7) . . ?
C20 C19 H19 120.9 . . ?
C10 C11 H11 118.9 . . ?
C12 C11 H11 118.9 . . ?
C12 C11 C10 122.1(7) . . ?
C8 C7 C6 105.4(7) . . ?
C12 C7 C8 118.6(7) . . ?
C12 C7 C6 135.8(7) . . ?
C19 C20 H20 118.9 . . ?
C19 C20 C15 122.1(7) . . ?
C15 C20 H20 118.9 . . ?
O1 C16 C17 120.7(7) . . ?
O1 C16 C15 118.3(7) . . ?
C17 C16 C15 120.9(7) . . ?
C9 C10 C15 120.0(7) . . ?
C11 C10 C9 119.7(6) . . ?
C11 C10 C15 120.1(7) . . ?
C20 C15 C16 117.7(6) . . ?
C20 C15 C10 120.4(6) . . ?
C16 C15 C10 121.8(7) . . ?
C11 C12 H12 120.6 . . ?
C7 C12 C11 118.8(7) . . ?
C7 C12 H12 120.6 . . ?
O2 C14 N1 118.9(7) . . ?
O2 C14 C13 121.7(8) . . ?
N1 C14 C13 119.3(7) . . ?
O3 C1 C6 112.6(7) . . ?
O3 C1 C2 124.3(8) . . ?
C2 C1 C6 123.1(8) . . ?
C6 C5 H5 120.5 . . ?
C4 C5 H5 120.5 . . ?
C4 C5 C6 119.0(8) . . ?
C1 C6 C7 105.3(7) . . ?
C5 C6 C7 135.1(8) . . ?
C5 C6 C1 119.5(8) . . ?
C5 C4 H4 119.5 . . ?
C5 C4 C3 121.0(8) . . ?
C3 C4 H4 119.5 . . ?
C4 C3 H3 119.5 . . ?
C2 C3 C4 121.0(8) . . ?
C2 C3 H3 119.5 . . ?
C1 C2 C3 116.5(9) . . ?
C1 C2 H2 121.8 . . ?
C3 C2 H2 121.8 . . ?
C14 C13 H13A 109.5 . . ?
C14 C13 H13B 109.5 . . ?
C14 C13 H13C 109.5 . . ?
H13A C13 H13B 109.5 . . ?
H13A C13 H13C 109.5 . . ?
H13B C13 H13C 109.5 . . ?

loop_
_geom_bond_atom_site_label_1
_geom_bond_atom_site_label_2
_geom_bond_distance
_geom_bond_site_symmetry_2
_geom_bond_publ_flag
Br1 C18 1.901(6) . ?
O3 C8 1.392(9) . ?
O3 C1 1.387(8) . ?
O1 H1 0.8400 . ?
O1 C16 1.368(8) . ?
O2 C14 1.223(9) . ?
N1 H1A 0.8800 . ?
N1 C9 1.417(9) . ?
N1 C14 1.360(9) . ?
C18 C17 1.377(10) . ?
C18 C19 1.385(10) . ?
C9 C8 1.376(10) . ?
C9 C10 1.419(11) . ?
C17 H17 0.9500 . ?
C17 C16 1.384(10) . ?
C8 C7 1.404(10) . ?
C19 H19 0.9500 . ?
C19 C20 1.377(9) . ?
C11 H11 0.9500 . ?
C11 C10 1.402(10) . ?
C11 C12 1.388(9) . ?
C7 C12 1.384(10) . ?
C7 C6 1.457(10) . ?
C20 H20 0.9500 . ?
C20 C15 1.398(10) . ?
C16 C15 1.400(10) . ?
C10 C15 1.488(9) . ?
C12 H12 0.9500 . ?
C14 C13 1.485(11) . ?
C1 C6 1.395(12) . ?
C1 C2 1.387(11) . ?
C5 H5 0.9500 . ?
C5 C6 1.384(10) . ?
C5 C4 1.373(11) . ?
C4 H4 0.9500 . ?
C4 C3 1.411(13) . ?
C3 H3 0.9500 . ?
C3 C2 1.392(12) . ?
C2 H2 0.9500 . ?
C13 H13A 0.9800 . ?
C13 H13B 0.9800 . ?
C13 H13C 0.9800 . ?
